data_4031106
loop_
_publ_author_name
'Peshkov, Anatoly A.'
'Peshkov, Vsevolod A.'
'Pereshivko, Olga P.'
'Van Hecke, Kristof'
'Kumar, Rakesh'
'V Van der Eycken, Erik'

_publ_section_title
;
 Heck-Suzuki Tandem Reaction for the Synthesis of 3-Benzazepines.
;
_journal_issue 13
_journal_name_full 'The Journal of organic chemistry'
_journal_page_first 6598
_journal_page_last 6608
_journal_paper_doi 10.1021/acs.joc.5b00670
_journal_volume 80
_journal_year 2015
_chemical_formula_moiety 'C17 H21 N O'
_chemical_formula_sum 'C17 H21 N O'
_chemical_formula_weight 255.35
_chemical_name_systematic
;
 ?
;
_space_group_crystal_system monoclinic
_space_group_IT_number 14
_space_group_name_Hall '-P 2ybc'
_space_group_name_H-M_alt 'P 1 21/c 1'
_symmetry_space_group_name_Hall '-P 2ybc'
_symmetry_space_group_name_H-M 'P 1 21/c 1'
_atom_sites_solution_hydrogens geom
_atom_sites_solution_primary direct
_audit_creation_date 2014-02-08
_audit_creation_method
;
Olex2 1.2
(compiled 2013.12.10 svn.r2853 for OlexSys, GUI svn.r4736)
;
_cell_angle_alpha 90
_cell_angle_beta 93.678(4)
_cell_angle_gamma 90
_cell_formula_units_Z 4
_cell_length_a 7.6641(3)
_cell_length_b 17.3063(8)
_cell_length_c 10.5169(4)
_cell_measurement_reflns_used 5348
_cell_measurement_temperature 100.0(1)
_cell_measurement_theta_max 75.8980
_cell_measurement_theta_min 4.8540
_cell_volume 1392.06(10)
_computing_cell_refinement
;
CrysAlisPro, Agilent Technologies,
Version 1.171.37.31 (release 14-01-2014 CrysAlis171 .NET)
(compiled Jan 14 2014,18:38:05)
;
_computing_data_collection
;
CrysAlisPro, Agilent Technologies,
Version 1.171.37.31 (release 14-01-2014 CrysAlis171 .NET)
(compiled Jan 14 2014,18:38:05)
;
_computing_data_reduction
;
CrysAlisPro, Agilent Technologies,
Version 1.171.37.31 (release 14-01-2014 CrysAlis171 .NET)
(compiled Jan 14 2014,18:38:05)
;
_computing_molecular_graphics 'Olex2 (Dolomanov et al., 2009)'
_computing_publication_material 'Olex2 (Dolomanov et al., 2009)'
_computing_structure_refinement 'ShelXL (Sheldrick, 2008)'
_computing_structure_solution 'ShelXS (Sheldrick, 2008)'
_diffrn_ambient_temperature 100.0
_diffrn_detector 'CCD plate'
_diffrn_detector_area_resol_mean 10.4839
_diffrn_detector_type Atlas
_diffrn_measured_fraction_theta_full 1.000
_diffrn_measured_fraction_theta_max 0.998
_diffrn_measurement_device 'four-circle diffractometer'
_diffrn_measurement_device_type 'SuperNova, Dual, Cu at zero, Atlas'
_diffrn_measurement_method '\w scans'
_diffrn_orient_matrix_UB_11 -0.0771788000
_diffrn_orient_matrix_UB_12 -0.0203140000
_diffrn_orient_matrix_UB_13 0.1275192000
_diffrn_orient_matrix_UB_21 0.1828077000
_diffrn_orient_matrix_UB_22 -0.0242942000
_diffrn_orient_matrix_UB_23 0.0552699000
_diffrn_orient_matrix_UB_31 0.0347453000
_diffrn_orient_matrix_UB_32 0.0831583000
_diffrn_orient_matrix_UB_33 0.0473524000
_diffrn_radiation_monochromator mirror
_diffrn_radiation_probe x-ray
_diffrn_radiation_type CuK\a
_diffrn_radiation_wavelength 1.54184
_diffrn_reflns_av_R_equivalents 0.0491
_diffrn_reflns_av_unetI/netI 0.0320
_diffrn_reflns_laue_measured_fraction_full 1.000
_diffrn_reflns_laue_measured_fraction_max 0.998
_diffrn_reflns_limit_h_max 9
_diffrn_reflns_limit_h_min -9
_diffrn_reflns_limit_k_max 21
_diffrn_reflns_limit_k_min -16
_diffrn_reflns_limit_l_max 13
_diffrn_reflns_limit_l_min -13
_diffrn_reflns_number 14625
_diffrn_reflns_point_group_measured_fraction_full 1.000
_diffrn_reflns_point_group_measured_fraction_max 0.998
_diffrn_reflns_theta_full 67.684
_diffrn_reflns_theta_max 74.503
_diffrn_reflns_theta_min 4.928
_diffrn_source 'sealed X-ray tube'
_diffrn_source_type 'SuperNova (Cu) X-ray Source'
_exptl_absorpt_coefficient_mu 0.580
_exptl_absorpt_correction_T_max 0.988
_exptl_absorpt_correction_T_min 0.964
_exptl_absorpt_correction_type gaussian
_exptl_absorpt_process_details
;
CrysAlisPro, Agilent Technologies,
Version 1.171.37.31 (release 14-01-2014 CrysAlis171 .NET)
(compiled Jan 14 2014,18:38:05)
Numerical absorption correction based on gaussian integration over
            a multifaceted crystal model
Empirical absorption correction using spherical harmonics,
 implemented in SCALE3 ABSPACK scaling algorithm.
;
_exptl_crystal_colour colourless
_exptl_crystal_density_diffrn 1.218
_exptl_crystal_description plate
_exptl_crystal_F_000 552
_exptl_crystal_size_max 0.2656
_exptl_crystal_size_mid 0.1603
_exptl_crystal_size_min 0.062
_refine_diff_density_max 0.160
_refine_diff_density_min -0.256
_refine_diff_density_rms 0.045
_refine_ls_extinction_method none
_refine_ls_goodness_of_fit_ref 1.048
_refine_ls_hydrogen_treatment constr
_refine_ls_matrix_type full
_refine_ls_number_parameters 175
_refine_ls_number_reflns 2846
_refine_ls_number_restraints 0
_refine_ls_restrained_S_all 1.048
_refine_ls_R_factor_all 0.0576
_refine_ls_R_factor_gt 0.0426
_refine_ls_shift/su_max 0.000
_refine_ls_shift/su_mean 0.000
_refine_ls_structure_factor_coef Fsqd
_refine_ls_weighting_details 'w=1/[\s^2^(Fo^2^)+(0.0497P)^2^+0.3941P] where P=(Fo^2^+2Fc^2^)/3'
_refine_ls_weighting_scheme calc
_refine_ls_wR_factor_gt 0.0983
_refine_ls_wR_factor_ref 0.1069
_reflns_Friedel_coverage 0.000
_reflns_number_gt 2288
_reflns_number_total 2846
_reflns_threshold_expression 'I > 2\s(I)'
_cod_data_source_file jo5b00670_si_003.cif
_cod_data_source_block evde_ugent006
_cod_depositor_comments 'Adding full bibliography for 4031105--4031108.cif.'
_cod_database_code 4031106
_shelxl_version_number 2013-4
_chemical_oxdiff_formula 'C10 H10 N4 O4'
_shelx_space_group_comment
;
The symmetry employed for this shelxl refinement is uniquely defined
by the following loop, which should always be used as a source of
symmetry information in preference to the above space-group names.
They are only intended as comments.
;
_reflns_odcompleteness_completeness 99.96
_reflns_odcompleteness_iscentric 1
_reflns_odcompleteness_theta 66.97
_olex2_refinement_description
;
1. Others
 Fixed Uiso: H5A(0.027) H5B(0.027) H6A(0.026) H6B(0.026) H7(0.027) H8(0.03)
 H9(0.031) H10(0.029) H11(0.026) H12A(0.04) H12B(0.04) H12C(0.04) H13A(0.04)
 H13B(0.04) H13C(0.04) H15A(0.039) H15B(0.039) H15C(0.039) H16(0.028)
 H17A(0.034) H17B(0.034)
 Fixed X: H5A(0.3173) H5B(0.126) H6A(0.003) H6B(0.1666) H7(0.0038) H8(0.1322)
 H9(0.2917) H10(0.319) H11(0.4013) H12A(0.4626) H12B(0.6039) H12C(0.5357)
 H13A(0.2065) H13B(0.4017) H13C(0.2611) H15A(-0.3246) H15B(-0.2979) H15C(-
 0.1429) H16(-0.2578) H17A(-0.5182) H17B(-0.5436)
 Fixed Y: H5A(0.595) H5B(0.5824) H6A(0.6637) H6B(0.708) H7(0.4348) H8(0.3249)
 H9(0.3338) H10(0.4525) H11(0.7177) H12A(0.7214) H12B(0.743) H12C(0.6559)
 H13A(0.8215) H13B(0.8448) H13C(0.8246) H15A(0.6813) H15B(0.6352) H15C(0.6874)
 H16(0.484) H17A(0.5684) H17B(0.4868)
 Fixed Z: H5A(0.9919) H5B(1.0397) H6A(0.8858) H6B(0.9538) H7(0.6226)
 H8(0.7147) H9(0.9123) H10(1.0153) H11(0.6749) H12A(0.9457) H12B(0.8458)
 H12C(0.8558) H13A(0.6982) H13B(0.7465) H13C(0.8476) H15A(0.6289) H15B(0.4997)
 H15C(0.5626) H16(0.7407) H17A(0.6047) H17B(0.6819)
;

loop_
_space_group_symop_operation_xyz
'x, y, z'
'-x, y+1/2, -z+1/2'
'-x, -y, -z'
'x, -y-1/2, z-1/2'

loop_
_atom_site_label
_atom_site_type_symbol
_atom_site_fract_x
_atom_site_fract_y
_atom_site_fract_z
_atom_site_U_iso_or_equiv
_atom_site_adp_type
_atom_site_occupancy
_atom_site_site_symmetry_order
_atom_site_calc_flag
_atom_site_refinement_flags_posn
O1 O 0.17143(14) 0.65262(6) 0.55954(9) 0.0252(3) Uani 1 1 d .
N1 N 0.20542(16) 0.67556(7) 0.77315(11) 0.0204(3) Uani 1 1 d .
C1 C 0.13025(19) 0.63973(9) 0.66924(13) 0.0208(3) Uani 1 1 d .
C2 C -0.00202(19) 0.57879(8) 0.69768(13) 0.0202(3) Uani 1 1 d .
C3 C 0.07761(18) 0.51017(9) 0.76531(13) 0.0201(3) Uani 1 1 d .
C4 C 0.17365(18) 0.51582(9) 0.88419(13) 0.0205(3) Uani 1 1 d .
C5 C 0.1925(2) 0.58914(9) 0.96283(13) 0.0225(3) Uani 1 1 d .
H5A H 0.3173 0.5950 0.9919 0.027 Uiso 1 1 calc R
H5B H 0.1260 0.5824 1.0397 0.027 Uiso 1 1 calc R
C6 C 0.1322(2) 0.66398(9) 0.89762(13) 0.0220(3) Uani 1 1 d .
H6A H 0.0030 0.6637 0.8858 0.026 Uiso 1 1 calc R
H6B H 0.1666 0.7080 0.9538 0.026 Uiso 1 1 calc R
C7 C 0.06612(19) 0.43851(9) 0.70339(13) 0.0223(3) Uani 1 1 d .
H7 H 0.0038 0.4348 0.6226 0.027 Uiso 1 1 calc R
C8 C 0.1435(2) 0.37315(9) 0.75742(14) 0.0246(3) Uani 1 1 d .
H8 H 0.1322 0.3249 0.7147 0.030 Uiso 1 1 calc R
C9 C 0.2379(2) 0.37842(9) 0.87457(14) 0.0259(3) Uani 1 1 d .
H9 H 0.2917 0.3338 0.9123 0.031 Uiso 1 1 calc R
C10 C 0.2530(2) 0.44920(9) 0.93589(14) 0.0243(3) Uani 1 1 d .
H10 H 0.3190 0.4525 1.0153 0.029 Uiso 1 1 calc R
C11 C 0.35513(19) 0.72776(9) 0.76012(13) 0.0215(3) Uani 1 1 d .
H11 H 0.4013 0.7177 0.6749 0.026 Uiso 1 1 calc R
C12 C 0.5026(2) 0.71045(9) 0.86091(14) 0.0263(3) Uani 1 1 d .
H12A H 0.4626 0.7214 0.9457 0.040 Uiso 1 1 calc GR
H12B H 0.6039 0.7430 0.8458 0.040 Uiso 1 1 calc GR
H12C H 0.5357 0.6559 0.8558 0.040 Uiso 1 1 calc GR
C13 C 0.3014(2) 0.81211(9) 0.76339(14) 0.0267(3) Uani 1 1 d .
H13A H 0.2065 0.8215 0.6982 0.040 Uiso 1 1 calc GR
H13B H 0.4017 0.8448 0.7465 0.040 Uiso 1 1 calc GR
H13C H 0.2611 0.8246 0.8476 0.040 Uiso 1 1 calc GR
C14 C -0.17176(19) 0.58454(9) 0.65635(13) 0.0214(3) Uani 1 1 d .
C15 C -0.2403(2) 0.65309(9) 0.58024(14) 0.0259(3) Uani 1 1 d .
H15A H -0.3246 0.6813 0.6289 0.039 Uiso 1 1 calc GR
H15B H -0.2979 0.6352 0.4997 0.039 Uiso 1 1 calc GR
H15C H -0.1429 0.6874 0.5626 0.039 Uiso 1 1 calc GR
C16 C -0.3000(2) 0.52628(9) 0.68988(14) 0.0237(3) Uani 1 1 d .
H16 H -0.2578 0.4840 0.7407 0.028 Uiso 1 1 calc R
C17 C -0.4702(2) 0.52727(10) 0.65555(15) 0.0287(3) Uani 1 1 d .
H17A H -0.5182 0.5684 0.6047 0.034 Uiso 1 1 calc R
H17B H -0.5436 0.4868 0.6819 0.034 Uiso 1 1 calc R

loop_
_atom_site_aniso_label
_atom_site_aniso_U_11
_atom_site_aniso_U_22
_atom_site_aniso_U_33
_atom_site_aniso_U_23
_atom_site_aniso_U_13
_atom_site_aniso_U_12
O1 0.0303(6) 0.0289(6) 0.0166(5) 0.0016(4) 0.0023(4) -0.0031(5)
N1 0.0239(6) 0.0208(6) 0.0167(6) -0.0005(5) 0.0026(4) -0.0025(5)
C1 0.0216(7) 0.0207(8) 0.0201(7) 0.0007(6) 0.0004(5) 0.0026(6)
C2 0.0252(7) 0.0193(8) 0.0162(6) -0.0009(5) 0.0019(5) -0.0004(6)
C3 0.0197(7) 0.0223(8) 0.0185(6) 0.0009(5) 0.0023(5) -0.0008(6)
C4 0.0214(7) 0.0217(8) 0.0187(6) 0.0005(5) 0.0029(5) -0.0016(6)
C5 0.0275(8) 0.0222(8) 0.0177(6) 0.0004(6) 0.0006(5) -0.0028(6)
C6 0.0269(8) 0.0213(8) 0.0182(7) -0.0012(6) 0.0036(5) -0.0014(6)
C7 0.0219(7) 0.0245(8) 0.0205(7) -0.0023(6) 0.0017(5) -0.0007(6)
C8 0.0265(8) 0.0213(8) 0.0263(7) -0.0024(6) 0.0031(6) 0.0010(6)
C9 0.0263(8) 0.0231(8) 0.0280(8) 0.0042(6) 0.0004(6) 0.0034(6)
C10 0.0252(7) 0.0263(8) 0.0211(7) 0.0023(6) -0.0006(5) 0.0011(6)
C11 0.0231(7) 0.0219(8) 0.0195(6) 0.0012(6) 0.0024(5) -0.0014(6)
C12 0.0259(8) 0.0269(8) 0.0258(7) 0.0000(6) -0.0017(6) -0.0022(6)
C13 0.0331(8) 0.0220(8) 0.0252(7) 0.0028(6) 0.0045(6) 0.0002(6)
C14 0.0249(7) 0.0210(8) 0.0185(6) -0.0017(6) 0.0023(5) 0.0007(6)
C15 0.0271(8) 0.0249(8) 0.0257(7) 0.0031(6) 0.0019(6) 0.0032(6)
C16 0.0265(8) 0.0221(8) 0.0225(7) -0.0009(6) 0.0010(5) 0.0013(6)
C17 0.0262(8) 0.0271(9) 0.0329(8) -0.0024(7) 0.0018(6) 0.0003(6)

loop_
_atom_type_symbol
_atom_type_description
_atom_type_scat_dispersion_real
_atom_type_scat_dispersion_imag
_atom_type_scat_source
C C 0.0181 0.0091 'International Tables Vol C Tables 4.2.6.8 and 6.1.1.4'
H H 0.0000 0.0000 'International Tables Vol C Tables 4.2.6.8 and 6.1.1.4'
N N 0.0311 0.0180 'International Tables Vol C Tables 4.2.6.8 and 6.1.1.4'
O O 0.0492 0.0322 'International Tables Vol C Tables 4.2.6.8 and 6.1.1.4'

loop_
_exptl_crystal_face_index_h
_exptl_crystal_face_index_k
_exptl_crystal_face_index_l
_exptl_crystal_face_perp_dist
_exptl_oxdiff_crystal_face_indexfrac_h
_exptl_oxdiff_crystal_face_indexfrac_k
_exptl_oxdiff_crystal_face_indexfrac_l
_exptl_oxdiff_crystal_face_x
_exptl_oxdiff_crystal_face_y
_exptl_oxdiff_crystal_face_z
-2 -2 6 0.0413 -1.9947 -2.0203 5.9995 0.9600 0.0160 0.0468
0 10 3 0.0688 -0.0079 10.0015 3.0039 0.1805 -0.0784 0.9737
-1 -11 -1 0.1372 -0.9898 -11.0092 -1.0039 0.1720 0.0310 -0.9974
2 3 -6 0.1082 1.9939 3.0212 -5.9990 -0.9802 -0.0405 0.0365
-4 5 -2 0.0386 -4.0012 5.0025 -1.9932 -0.0470 -0.9631 0.1826
4 -5 2 0.0235 4.0012 -5.0025 1.9932 0.0470 0.9631 -0.1826
4 -5 -1 0.0601 4.0003 -4.9950 -1.0060 -0.3356 0.7970 -0.3240
5 -3 0 0.0542 4.9980 -2.9940 -0.0063 -0.3257 0.9861 -0.0756
2 -8 4 0.0631 2.0062 -8.0138 3.9933 0.5172 0.7821 -0.4076
-1 9 -4 0.0911 -1.0080 9.0164 -3.9938 -0.6146 -0.6241 0.5257

loop_
_geom_angle_atom_site_label_1
_geom_angle_atom_site_label_2
_geom_angle_atom_site_label_3
_geom_angle
C1 N1 C6 119.32(12)
C1 N1 C11 119.98(12)
C6 N1 C11 120.67(11)
O1 C1 N1 123.40(14)
O1 C1 C2 121.82(13)
N1 C1 C2 114.69(12)
C3 C2 C1 113.05(12)
C14 C2 C1 122.14(13)
C14 C2 C3 124.62(13)
C4 C3 C2 122.67(13)
C7 C3 C2 118.08(12)
C7 C3 C4 119.10(13)
C3 C4 C5 124.51(13)
C10 C4 C3 118.43(13)
C10 C4 C5 117.02(12)
C4 C5 C6 116.76(11)
N1 C6 C5 113.24(12)
C8 C7 C3 121.39(13)
C7 C8 C9 119.70(14)
C10 C9 C8 119.54(14)
C9 C10 C4 121.82(13)
N1 C11 C12 111.15(12)
N1 C11 C13 111.92(12)
C13 C11 C12 111.25(12)
C2 C14 C15 121.71(14)
C2 C14 C16 121.28(13)
C16 C14 C15 116.93(13)
C17 C16 C14 125.88(15)

loop_
_geom_bond_atom_site_label_1
_geom_bond_atom_site_label_2
_geom_bond_distance
O1 C1 1.2358(17)
N1 C1 1.3527(18)
N1 C6 1.4706(17)
N1 C11 1.4735(18)
C1 C2 1.506(2)
C2 C3 1.494(2)
C2 C14 1.349(2)
C3 C4 1.4129(19)
C3 C7 1.401(2)
C4 C5 1.516(2)
C4 C10 1.397(2)
C5 C6 1.523(2)
C7 C8 1.382(2)
C8 C9 1.391(2)
C9 C10 1.386(2)
C11 C12 1.5286(19)
C11 C13 1.518(2)
C14 C15 1.507(2)
C14 C16 1.467(2)
C16 C17 1.331(2)

loop_
_geom_torsion_atom_site_label_1
_geom_torsion_atom_site_label_2
_geom_torsion_atom_site_label_3
_geom_torsion_atom_site_label_4
_geom_torsion
O1 C1 C2 C3 109.45(16)
O1 C1 C2 C14 -65.7(2)
N1 C1 C2 C3 -67.23(16)
N1 C1 C2 C14 117.59(15)
C1 N1 C6 C5 81.53(16)
C1 N1 C11 C12 -132.69(14)
C1 N1 C11 C13 102.24(15)
C1 C2 C3 C4 58.63(18)
C1 C2 C3 C7 -116.83(14)
C1 C2 C14 C15 -0.8(2)
C1 C2 C14 C16 -177.24(13)
C2 C3 C4 C5 6.3(2)
C2 C3 C4 C10 -175.79(14)
C2 C3 C7 C8 177.03(14)
C2 C14 C16 C17 179.00(15)
C3 C2 C14 C15 -175.39(13)
C3 C2 C14 C16 8.2(2)
C3 C4 C5 C6 -11.7(2)
C3 C4 C10 C9 -0.8(2)
C3 C7 C8 C9 -1.3(2)
C4 C3 C7 C8 1.4(2)
C4 C5 C6 N1 -50.61(17)
C5 C4 C10 C9 177.32(14)
C6 N1 C1 O1 172.06(14)
C6 N1 C1 C2 -11.32(19)
C6 N1 C11 C12 49.52(17)
C6 N1 C11 C13 -75.55(16)
C7 C3 C4 C5 -178.30(14)
C7 C3 C4 C10 -0.4(2)
C7 C8 C9 C10 0.1(2)
C8 C9 C10 C4 0.9(2)
C10 C4 C5 C6 170.31(13)
C11 N1 C1 O1 -5.8(2)
C11 N1 C1 C2 170.86(12)
C11 N1 C6 C5 -100.67(15)
C14 C2 C3 C4 -126.33(16)
C14 C2 C3 C7 58.2(2)
C15 C14 C16 C17 2.4(2)
